data_2013227
loop_
_publ_author_name
'Andrau, Laura'
'White, Jonathan'

_publ_section_title
;
 Conformation of <i>N</i>-methyl-4-piperidyl 2,4-dinitrobenzoate
;
_journal_issue 2
_journal_name_full 'Acta Crystallographica Section C'
_journal_page_first o60
_journal_page_last o61
_journal_paper_doi 10.1107/S0108270102022254
_journal_volume 59
_journal_year 2003
_chemical_formula_moiety 'C13 H15 N3 O6'
_chemical_formula_sum 'C13 H15 N3 O6'
_chemical_formula_weight 309.28
_chemical_melting_point .341E-305
_chemical_name_systematic
;
N-methyl-4-piperidyl 2,4-dinitrobenzoate
;
_space_group_IT_number 14
_symmetry_cell_setting monoclinic
_symmetry_space_group_name_Hall '-P 2ybc'
_symmetry_space_group_name_H-M 'P 1 21/c 1'
_atom_sites_solution_hydrogens difmap
_atom_sites_solution_primary direct
_atom_sites_solution_secondary difmap
_audit_creation_method SHELXL97
_cell_angle_alpha 90
_cell_angle_beta 94.096(8)
_cell_angle_gamma 90
_cell_formula_units_Z 4
_cell_length_a 6.040(3)
_cell_length_b 13.303(5)
_cell_length_c 17.699(7)
_cell_measurement_reflns_used 1163
_cell_measurement_temperature 130(2)
_cell_measurement_theta_max 22.50
_cell_measurement_theta_min 2.31
_cell_volume 1418.5(10)
_computing_cell_refinement SMART
_computing_data_collection 'SMART (Bruker, 2000)'
_computing_data_reduction 'SAINT (Bruker, 1999)'
_computing_molecular_graphics SHELXTL
_computing_publication_material SHELXTL
_computing_structure_refinement SHELXTL
_computing_structure_solution 'SHELXTL (Bruker, 1997)'
_diffrn_ambient_temperature 130.0(2)
_diffrn_measured_fraction_theta_full 0.996
_diffrn_measured_fraction_theta_max 0.996
_diffrn_measurement_device_type 'Make Model CCD area-detector'
_diffrn_measurement_method '\f and \w'
_diffrn_radiation_monochromator graphite
_diffrn_radiation_source 'fine-focus sealed tube'
_diffrn_radiation_type MoK\a
_diffrn_radiation_wavelength 0.71073
_diffrn_reflns_av_R_equivalents 0.046
_diffrn_reflns_av_sigmaI/netI 0.066
_diffrn_reflns_limit_h_max 7
_diffrn_reflns_limit_h_min -7
_diffrn_reflns_limit_k_max 15
_diffrn_reflns_limit_k_min -8
_diffrn_reflns_limit_l_max 20
_diffrn_reflns_limit_l_min -20
_diffrn_reflns_number 7269
_diffrn_reflns_theta_full 24.99
_diffrn_reflns_theta_max 24.99
_diffrn_reflns_theta_min 1.92
_diffrn_standards_decay_% 0
_diffrn_standards_interval_time 0
_diffrn_standards_number 0
_exptl_absorpt_coefficient_mu 0.116
_exptl_absorpt_correction_type none
_exptl_crystal_colour orange
_exptl_crystal_density_diffrn 1.448
_exptl_crystal_density_meas ?
_exptl_crystal_density_method 'not measured'
_exptl_crystal_description rod
_exptl_crystal_F_000 648
_exptl_crystal_size_max 0.30
_exptl_crystal_size_mid 0.12
_exptl_crystal_size_min 0.08
_refine_diff_density_max 0.23
_refine_diff_density_min -0.24
_refine_ls_extinction_method none
_refine_ls_goodness_of_fit_ref 1.058
_refine_ls_hydrogen_treatment refall
_refine_ls_matrix_type full
_refine_ls_number_parameters 259
_refine_ls_number_reflns 2486
_refine_ls_number_restraints 0
_refine_ls_restrained_S_all 1.058
_refine_ls_R_factor_all 0.074
_refine_ls_R_factor_gt 0.051
_refine_ls_shift/su_max <0.001
_refine_ls_shift/su_mean 0.000
_refine_ls_structure_factor_coef Fsqd
_refine_ls_weighting_details 'calc w = 1/[\s^2^(Fo^2^)+(0.0423P)^2^+0.2224P] where P=(Fo^2^+2Fc^2^)/3'
_refine_ls_weighting_scheme calc
_refine_ls_wR_factor_gt 0.109
_refine_ls_wR_factor_ref 0.118
_reflns_number_gt 1840
_reflns_number_total 2486
_reflns_threshold_expression I>2\s(I)
_cod_data_source_file ta1405.cif
_cod_data_source_block I
_cod_depositor_comments
;
The following automatic conversions were performed:
'_symmetry_cell_setting' value 'Monoclinic' changed to 'monoclinic'
according to '/home/saulius/struct/CIF-dictionaries/cif_core.dic'
dictionary named 'cif_core.dic' version 2.4.1 from 2010-06-29.

Automatic conversion script
Id: cif_fix_enum 1527 2010-12-29 10:47:43Z saulius 

The following automatic conversions were performed:

'_symmetry_cell_setting' value 'Monoclinic' changed to 'monoclinic'
according to /home/saulius/struct/CIF-dictionaries/cif_core.dic
dictionary named 'cif_core.dic' version 2.4.1 from 2010-06-29.

Automatic conversion script
Id: cif_fix_values 1715 2011-07-08 13:25:40Z adriana 

The following automatic conversions were performed:

'_exptl_crystal_density_meas' value 'not measured' was changed to '?'
- the value is perceived as not measured.

Automatic conversion script
Id: cif_fix_values 3008 2015-01-20 13:52:24Z robertas 
;
_cod_original_cell_volume 1418.4(10)
_cod_original_sg_symbol_H-M 'P 21/c'
_cod_database_code 2013227
_cod_database_fobs_code 2013227

loop_
_symmetry_equiv_pos_as_xyz
'x, y, z'
'-x, y+1/2, -z+1/2'
'-x, -y, -z'
'x, -y-1/2, z-1/2'

loop_
_atom_site_label
_atom_site_fract_x
_atom_site_fract_y
_atom_site_fract_z
_atom_site_U_iso_or_equiv
_atom_site_adp_type
_atom_site_calc_flag
_atom_site_refinement_flags
_atom_site_occupancy
_atom_site_disorder_assembly
_atom_site_disorder_group
_atom_site_type_symbol
C1 0.5166(4) 0.58042(16) 0.37429(14) 0.0246(6) Uani d . 1 . . C
C2 0.7151(4) 0.59858(18) 0.42946(16) 0.0288(6) Uani d . 1 . . C
C3 0.7719(4) 0.71038(18) 0.42932(16) 0.0281(6) Uani d . 1 . . C
C4 0.3909(4) 0.75462(18) 0.39534(15) 0.0266(6) Uani d . 1 . . C
C5 0.3232(4) 0.64419(18) 0.39445(15) 0.0257(6) Uani d . 1 . . C
C6 0.6440(5) 0.87898(19) 0.44762(17) 0.0328(6) Uani d . 1 . . C
C7 0.5287(4) 0.41043(17) 0.33026(13) 0.0259(6) Uani d . 1 . . C
C8 0.4029(4) 0.31227(17) 0.33187(13) 0.0241(5) Uani d . 1 . . C
C9 0.4847(4) 0.22388(17) 0.36624(13) 0.0238(5) Uani d . 1 . . C
C10 0.3691(4) 0.13469(18) 0.36076(13) 0.0251(6) Uani d . 1 . . C
C11 0.1634(4) 0.13496(16) 0.32174(12) 0.0234(5) Uani d . 1 . . C
C12 0.0744(4) 0.22087(18) 0.28761(13) 0.0267(6) Uani d . 1 . . C
C13 0.1948(4) 0.30890(18) 0.29322(14) 0.0274(6) Uani d . 1 . . C
N1 0.5832(3) 0.77231(14) 0.44892(11) 0.0253(5) Uani d . 1 . . N
N2 0.6986(3) 0.22487(16) 0.41149(11) 0.0290(5) Uani d . 1 . . N
N3 0.0317(3) 0.04132(15) 0.31820(11) 0.0291(5) Uani d . 1 . . N
O1 0.4419(2) 0.47566(11) 0.37704(9) 0.0272(4) Uani d . 1 . . O
O2 0.6703(3) 0.42739(12) 0.28798(9) 0.0351(5) Uani d . 1 . . O
O3 0.7879(3) 0.30659(13) 0.42425(10) 0.0367(5) Uani d . 1 . . O
O4 0.7777(3) 0.14396(13) 0.43376(9) 0.0366(5) Uani d . 1 . . O
O5 0.1025(3) -0.03040(12) 0.35554(10) 0.0362(5) Uani d . 1 . . O
O6 -0.1423(3) 0.04116(13) 0.27776(10) 0.0391(5) Uani d . 1 . . O
H1 0.558(4) 0.5948(17) 0.3217(13) 0.028(6) Uiso d . 1 . . H
H2A 0.842(4) 0.5577(17) 0.4169(12) 0.024(6) Uiso d . 1 . . H
H2B 0.682(4) 0.5762(19) 0.4790(16) 0.041(8) Uiso d . 1 . . H
H3A 0.889(4) 0.7261(16) 0.4664(13) 0.025(6) Uiso d . 1 . . H
H3B 0.818(4) 0.7298(19) 0.3766(16) 0.045(8) Uiso d . 1 . . H
H4A 0.420(4) 0.7760(18) 0.3414(16) 0.039(7) Uiso d . 1 . . H
H4B 0.269(4) 0.7947(17) 0.4102(13) 0.026(6) Uiso d . 1 . . H
H5A 0.286(3) 0.6235(15) 0.4466(12) 0.017(6) Uiso d . 1 . . H
H5B 0.196(4) 0.6338(16) 0.3589(13) 0.024(6) Uiso d . 1 . . H
H6A 0.678(4) 0.8990(18) 0.3949(15) 0.039(7) Uiso d . 1 . . H
H6B 0.771(4) 0.8896(18) 0.4832(14) 0.035(7) Uiso d . 1 . . H
H6C 0.516(4) 0.9206(19) 0.4643(14) 0.042(7) Uiso d . 1 . . H
H10 0.423(3) 0.0770(17) 0.3838(12) 0.019(6) Uiso d . 1 . . H
H12 -0.069(4) 0.2177(18) 0.2611(14) 0.038(7) Uiso d . 1 . . H
H13 0.135(4) 0.3702(17) 0.2696(12) 0.024(6) Uiso d . 1 . . H

loop_
_atom_site_aniso_label
_atom_site_aniso_U_11
_atom_site_aniso_U_22
_atom_site_aniso_U_33
_atom_site_aniso_U_12
_atom_site_aniso_U_13
_atom_site_aniso_U_23
C1 0.0265(13) 0.0169(12) 0.0307(15) -0.0050(10) 0.0032(11) -0.0006(10)
C2 0.0235(13) 0.0218(14) 0.0407(17) 0.0035(11) -0.0008(12) 0.0010(12)
C3 0.0201(13) 0.0279(14) 0.0355(16) -0.0019(10) -0.0041(12) -0.0038(12)
C4 0.0230(13) 0.0239(14) 0.0324(15) 0.0032(11) -0.0011(11) -0.0003(12)
C5 0.0199(13) 0.0282(14) 0.0285(14) -0.0013(10) -0.0026(11) -0.0023(11)
C6 0.0356(16) 0.0254(14) 0.0374(17) -0.0058(12) 0.0033(14) -0.0028(13)
C7 0.0250(13) 0.0255(14) 0.0268(14) 0.0016(10) -0.0006(11) -0.0030(11)
C8 0.0270(13) 0.0227(13) 0.0231(13) 0.0000(10) 0.0038(10) -0.0024(10)
C9 0.0223(12) 0.0264(13) 0.0226(12) 0.0038(10) 0.0004(10) -0.0045(10)
C10 0.0299(14) 0.0212(14) 0.0243(13) 0.0050(10) 0.0032(11) 0.0007(11)
C11 0.0268(13) 0.0211(13) 0.0225(13) 0.0000(10) 0.0020(10) -0.0041(10)
C12 0.0254(13) 0.0293(14) 0.0245(13) -0.0014(11) -0.0036(11) -0.0017(11)
C13 0.0289(14) 0.0203(13) 0.0325(14) 0.0029(11) -0.0023(11) 0.0026(11)
N1 0.0239(10) 0.0200(11) 0.0315(12) -0.0025(8) -0.0012(9) -0.0019(9)
N2 0.0245(11) 0.0342(13) 0.0283(12) 0.0025(10) 0.0005(9) -0.0030(10)
N3 0.0341(12) 0.0236(12) 0.0296(12) -0.0024(9) 0.0026(10) -0.0040(9)
O1 0.0293(9) 0.0206(9) 0.0322(10) -0.0033(7) 0.0049(7) -0.0034(7)
O2 0.0377(10) 0.0305(10) 0.0388(11) -0.0033(8) 0.0143(9) -0.0037(8)
O3 0.0314(10) 0.0386(11) 0.0391(11) -0.0082(8) -0.0044(8) -0.0042(8)
O4 0.0315(10) 0.0387(11) 0.0389(11) 0.0115(8) -0.0035(8) 0.0037(9)
O5 0.0388(10) 0.0223(10) 0.0474(11) 0.0019(8) 0.0031(9) 0.0070(8)
O6 0.0382(11) 0.0341(11) 0.0432(11) -0.0103(8) -0.0103(9) -0.0029(8)

loop_
_atom_type_symbol
_atom_type_description
_atom_type_scat_dispersion_real
_atom_type_scat_dispersion_imag
_atom_type_scat_source
C C 0.0033 0.0016 'International Tables Vol C Tables 4.2.6.8 and 6.1.1.4'
H H 0.0000 0.0000 'International Tables Vol C Tables 4.2.6.8 and 6.1.1.4'
N N 0.0061 0.0033 'International Tables Vol C Tables 4.2.6.8 and 6.1.1.4'
O O 0.0106 0.0060 'International Tables Vol C Tables 4.2.6.8 and 6.1.1.4'

loop_
_geom_angle_atom_site_label_1
_geom_angle_atom_site_label_2
_geom_angle_atom_site_label_3
_geom_angle
_geom_angle_publ_flag
O1 C1 C5 106.35(18) y
O1 C1 C2 111.25(19) y
C5 C1 C2 110.5(2) y
O1 C1 H1 108.1(13) ?
C5 C1 H1 111.2(13) ?
C2 C1 H1 109.4(13) ?
C1 C2 C3 108.8(2) y
C1 C2 H2A 111.3(13) ?
C3 C2 H2A 111.1(13) ?
C1 C2 H2B 109.5(15) ?
C3 C2 H2B 111.3(15) ?
H2A C2 H2B 105(2) ?
N1 C3 C2 111.6(2) y
N1 C3 H3A 105.3(14) ?
C2 C3 H3A 111.6(13) ?
N1 C3 H3B 109.9(14) ?
C2 C3 H3B 108.8(14) ?
H3A C3 H3B 110(2) ?
N1 C4 C5 111.16(19) y
N1 C4 H4A 112.3(14) ?
C5 C4 H4A 108.8(14) ?
N1 C4 H4B 108.7(13) ?
C5 C4 H4B 109.1(14) ?
H4A C4 H4B 106.7(19) ?
C1 C5 C4 109.4(2) y
C1 C5 H5A 107.1(12) ?
C4 C5 H5A 109.4(12) ?
C1 C5 H5B 110.9(13) ?
C4 C5 H5B 110.1(13) ?
H5A C5 H5B 109.8(18) ?
N1 C6 H6A 109.8(14) ?
N1 C6 H6B 108.6(14) ?
H6A C6 H6B 111(2) ?
N1 C6 H6C 109.2(14) ?
H6A C6 H6C 110(2) ?
H6B C6 H6C 108(2) ?
O2 C7 O1 126.6(2) ?
O2 C7 C8 123.8(2) ?
O1 C7 C8 109.26(19) ?
C13 C8 C9 117.8(2) ?
C13 C8 C7 117.2(2) ?
C9 C8 C7 124.9(2) ?
C10 C9 C8 122.2(2) ?
C10 C9 N2 117.9(2) ?
C8 C9 N2 119.9(2) ?
C9 C10 C11 117.9(2) ?
C9 C10 H10 121.8(13) ?
C11 C10 H10 120.3(14) ?
C10 C11 C12 122.0(2) ?
C10 C11 N3 118.9(2) ?
C12 C11 N3 119.1(2) ?
C13 C12 C11 118.9(2) ?
C13 C12 H12 121.9(15) ?
C11 C12 H12 119.2(15) ?
C12 C13 C8 121.2(2) ?
C12 C13 H13 120.3(13) ?
C8 C13 H13 118.6(13) ?
C3 N1 C4 110.49(19) ?
C3 N1 C6 109.9(2) ?
C4 N1 C6 109.45(19) ?
O3 N2 O4 124.1(2) ?
O3 N2 C9 117.73(19) ?
O4 N2 C9 118.2(2) ?
O5 N3 O6 124.5(2) ?
O5 N3 C11 118.0(2) ?
O6 N3 C11 117.51(19) ?
C7 O1 C1 117.54(18) ?

loop_
_geom_bond_atom_site_label_1
_geom_bond_atom_site_label_2
_geom_bond_site_symmetry_2
_geom_bond_distance
_geom_bond_publ_flag
C1 O1 . 1.467(3) y
C1 C5 . 1.507(3) y
C1 C2 . 1.511(3) y
C1 H1 . 1.00(2) ?
C2 C3 . 1.526(3) y
C2 H2A . 0.98(2) ?
C2 H2B . 0.96(3) ?
C3 N1 . 1.468(3) y
C3 H3A . 0.95(2) ?
C3 H3B . 1.03(3) ?
C4 N1 . 1.465(3) y
C4 C5 . 1.525(3) y
C4 H4A . 1.02(3) ?
C4 H4B . 0.96(2) ?
C5 H5A . 1.01(2) ?
C5 H5B . 0.96(2) ?
C6 N1 . 1.466(3) y
C6 H6A . 1.01(3) ?
C6 H6B . 0.97(3) ?
C6 H6C . 1.01(3) ?
C7 O2 . 1.197(3) ?
C7 O1 . 1.333(3) ?
C7 C8 . 1.512(3) ?
C8 C13 . 1.389(3) ?
C8 C9 . 1.398(3) ?
C9 C10 . 1.376(3) ?
C9 N2 . 1.471(3) ?
C10 C11 . 1.378(3) ?
C10 H10 . 0.92(2) ?
C11 C12 . 1.383(3) ?
C11 N3 . 1.477(3) ?
C12 C13 . 1.378(3) ?
C12 H12 . 0.96(2) ?
C13 H13 . 0.97(2) ?
N2 O3 . 1.227(2) ?
N2 O4 . 1.231(2) ?
N3 O5 . 1.221(2) ?
N3 O6 . 1.228(2) ?

loop_
_geom_torsion_atom_site_label_1
_geom_torsion_atom_site_label_2
_geom_torsion_atom_site_label_3
_geom_torsion_atom_site_label_4
_geom_torsion
_geom_torsion_publ_flag
O1 C1 C2 C3 -174.9(2) y
C5 C1 C2 C3 -57.0(3) y
C1 C2 C3 N1 57.7(3) y
O1 C1 C5 C4 178.15(19) y
C2 C1 C5 C4 57.3(3) y
N1 C4 C5 C1 -57.8(3) y
O2 C7 C8 C13 -98.2(3) y
O1 C7 C8 C13 75.8(3) y
O2 C7 C8 C9 78.7(3) y
O1 C7 C8 C9 -107.4(2) ?
C13 C8 C9 C10 2.1(3) ?
C7 C8 C9 C10 -174.8(2) ?
C13 C8 C9 N2 -176.5(2) ?
C7 C8 C9 N2 6.6(3) ?
C8 C9 C10 C11 -2.0(3) ?
N2 C9 C10 C11 176.65(19) ?
C9 C10 C11 C12 1.1(3) ?
C9 C10 C11 N3 -177.1(2) ?
C10 C11 C12 C13 -0.4(4) ?
N3 C11 C12 C13 177.8(2) ?
C11 C12 C13 C8 0.4(4) ?
C9 C8 C13 C12 -1.3(3) ?
C7 C8 C13 C12 175.8(2) ?
C2 C3 N1 C4 -58.7(3) ?
C2 C3 N1 C6 -179.6(2) ?
C5 C4 N1 C3 58.4(3) ?
C5 C4 N1 C6 179.5(2) ?
C10 C9 N2 O3 -171.0(2) ?
C8 C9 N2 O3 7.6(3) ?
C10 C9 N2 O4 9.4(3) ?
C8 C9 N2 O4 -171.9(2) ?
C10 C11 N3 O5 6.2(3) ?
C12 C11 N3 O5 -172.1(2) ?
C10 C11 N3 O6 -173.9(2) ?
C12 C11 N3 O6 7.8(3) ?
O2 C7 O1 C1 3.6(3) ?
C8 C7 O1 C1 -170.20(17) ?
C5 C1 O1 C7 149.1(2) ?
C2 C1 O1 C7 -90.6(2) ?

loop_
_cod_related_entry_id
_cod_related_entry_database
_cod_related_entry_code
1 ChemSpider 21107463
